data_7058275
loop_
_publ_author_name
'Liu, Jin-jian'
'Li, Jing'
'Zhao, Guo-zheng'

_publ_section_title
;
 Photochromism of supramolecular assemblies based on benzenecarboxylate
 donors and viologen acceptors
;
_journal_issue 17
_journal_name_full 'New Journal of Chemistry'
_journal_page_first 6607
_journal_paper_doi 10.1039/C9NJ00796B
_journal_volume 43
_journal_year 2019
_chemical_formula_moiety '2(C5 H2 O4), C16 H22 N2, H2 O'
_chemical_formula_sum 'C26 H28 N2 O9'
_chemical_formula_weight 512.50
_space_group_crystal_system monoclinic
_space_group_IT_number 14
_space_group_name_Hall '-P 2yn'
_space_group_name_H-M_alt 'P 1 21/n 1'
_symmetry_space_group_name_Hall '-P 2yn'
_symmetry_space_group_name_H-M 'P 1 21/n 1'
_atom_sites_solution_hydrogens mixed
_atom_sites_solution_primary iterative
_audit_creation_date 2019-03-25
_audit_creation_method
;
Olex2 1.2
(compiled 2018.05.29 svn.r3508 for OlexSys, GUI svn.r5506)
;
_audit_update_record
;
2019-03-25 deposited with the CCDC.    2019-03-27 downloaded from the CCDC.
;
_cell_angle_alpha 90
_cell_angle_beta 95.2200(10)
_cell_angle_gamma 90
_cell_formula_units_Z 4
_cell_length_a 9.8941(5)
_cell_length_b 16.4507(9)
_cell_length_c 15.2172(9)
_cell_measurement_reflns_used 9951
_cell_measurement_temperature 273(2)
_cell_measurement_theta_max 28.36
_cell_measurement_theta_min 2.36
_cell_volume 2466.6(2)
_computing_cell_refinement 'SAINT v8.37A (Bruker, 2015)'
_computing_data_collection 'Bruker D8 venture'
_computing_data_reduction 'SAINT v8.37A (Bruker, 2015)'
_computing_molecular_graphics 'Olex2 (Dolomanov et al., 2009)'
_computing_publication_material 'Olex2 (Dolomanov et al., 2009)'
_computing_structure_refinement 'ShelXL (Sheldrick, 2015)'
_computing_structure_solution 'olex2.solve (Bourhis et al., 2015)'
_diffrn_ambient_temperature 273(2)
_diffrn_measured_fraction_theta_full 0.991
_diffrn_measured_fraction_theta_max 0.992
_diffrn_measurement_device_type 'CCD area detector'
_diffrn_measurement_method 'phi and omega scans'
_diffrn_radiation_type MoK\a
_diffrn_radiation_wavelength 0.71073
_diffrn_reflns_av_R_equivalents 0.0357
_diffrn_reflns_av_unetI/netI 0.0218
_diffrn_reflns_Laue_measured_fraction_full 0.991
_diffrn_reflns_Laue_measured_fraction_max 0.992
_diffrn_reflns_limit_h_max 12
_diffrn_reflns_limit_h_min -12
_diffrn_reflns_limit_k_max 20
_diffrn_reflns_limit_k_min -20
_diffrn_reflns_limit_l_max 18
_diffrn_reflns_limit_l_min -18
_diffrn_reflns_number 32767
_diffrn_reflns_point_group_measured_fraction_full 0.991
_diffrn_reflns_point_group_measured_fraction_max 0.992
_diffrn_reflns_theta_full 25.242
_diffrn_reflns_theta_max 25.998
_diffrn_reflns_theta_min 2.666
_exptl_absorpt_coefficient_mu 0.105
_exptl_absorpt_correction_T_max 0.9791
_exptl_absorpt_correction_T_min 0.9688
_exptl_absorpt_correction_type multi-scan
_exptl_crystal_colour colourless
_exptl_crystal_colour_primary colourless
_exptl_crystal_density_diffrn 1.380
_exptl_crystal_description block
_exptl_crystal_F_000 1080
_exptl_crystal_size_max 0.3
_exptl_crystal_size_mid 0.3
_exptl_crystal_size_min 0.2
_refine_diff_density_max 0.269
_refine_diff_density_min -0.318
_refine_diff_density_rms 0.039
_refine_ls_extinction_method none
_refine_ls_goodness_of_fit_ref 1.021
_refine_ls_hydrogen_treatment constr
_refine_ls_matrix_type full
_refine_ls_number_parameters 341
_refine_ls_number_reflns 4817
_refine_ls_number_restraints 0
_refine_ls_restrained_S_all 1.021
_refine_ls_R_factor_all 0.0483
_refine_ls_R_factor_gt 0.0430
_refine_ls_shift/su_max 0.000
_refine_ls_shift/su_mean 0.000
_refine_ls_structure_factor_coef Fsqd
_refine_ls_weighting_details 'w=1/[\s^2^(Fo^2^)+(0.0589P)^2^+0.9103P] where P=(Fo^2^+2Fc^2^)/3'
_refine_ls_weighting_scheme calc
_refine_ls_wR_factor_gt 0.1109
_refine_ls_wR_factor_ref 0.1153
_reflns_Friedel_coverage 0.000
_reflns_number_gt 4291
_reflns_number_total 4817
_reflns_threshold_expression 'I > 2\s(I)'
_cod_data_source_file c9nj00796b2.cif
_cod_data_source_block a_CCDC2
_cod_depositor_comments 'Adding full bibliography for 7058273--7058276.cif.'
_cod_database_code 7058275
_shelx_shelxl_version_number 2014/7
_shelx_space_group_comment
;
The symmetry employed for this shelxl refinement is uniquely defined
by the following loop, which should always be used as a source of
symmetry information in preference to the above space-group names.
They are only intended as comments.
;
_shelx_estimated_absorpt_t_max 0.979
_shelx_estimated_absorpt_t_min 0.969
_olex2_refinement_description
;
1. Fixed Uiso
 At 1.2 times of:
  All C(H) groups, All C(H,H) groups
 At 1.5 times of:
  All C(H,H,H) groups, All O(H) groups, All O(H,H) groups
2.a Free rotating group:
 O9(H9A,H9B)
2.b Secondary CH2 refined with riding coordinates:
 C14(H14A,H14B), C15(H15A,H15B), C2(H2A,H2B), C3(H3A,H3B)
2.c Aromatic/amide H refined with riding coordinates:
 C24(H24), C13(H13), C10(H10), C11(H11), C7(H7), C5(H5), C6(H6), C12(H12),
 C4(H4), C20(H20)
2.d Idealised Me refined as rotating group:
 C16(H16A,H16B,H16C), C1(H1A,H1B,H1C)
2.e Idealised tetrahedral OH refined as rotating group:
 O5(H5A), O2(H2)
;
_olex2_submission_special_instructions 'No special instructions were received'

loop_
_space_group_symop_operation_xyz
'x, y, z'
'-x+1/2, y+1/2, -z+1/2'
'-x, -y, -z'
'x-1/2, -y-1/2, z-1/2'

loop_
_atom_site_label
_atom_site_type_symbol
_atom_site_fract_x
_atom_site_fract_y
_atom_site_fract_z
_atom_site_U_iso_or_equiv
_atom_site_adp_type
_atom_site_occupancy
_atom_site_site_symmetry_order
_atom_site_calc_flag
_atom_site_refinement_flags_posn
O5 O -0.13502(10) 0.20243(5) 0.53742(6) 0.0344(2) Uani 1 1 d .
H5A H -0.1808 0.2420 0.5208 0.052 Uiso 1 1 calc GR
O7 O 0.31115(10) 0.09826(6) 0.44265(9) 0.0466(3) Uani 1 1 d .
O8 O 0.17949(11) 0.19246(6) 0.49500(8) 0.0442(3) Uani 1 1 d .
N2 N 1.15571(13) 0.32237(8) 0.26315(8) 0.0387(3) Uani 1 1 d .
O6 O -0.10174(12) 0.19277(6) 0.39501(7) 0.0442(3) Uani 1 1 d .
C25 C 0.09609(12) 0.05898(7) 0.48288(8) 0.0220(2) Uani 1 1 d .
C26 C 0.20545(12) 0.12082(7) 0.47198(9) 0.0260(3) Uani 1 1 d .
C24 C -0.13332(12) 0.02230(7) 0.50639(8) 0.0234(3) Uani 1 1 d .
H24 H -0.2230 0.0373 0.5110 0.028 Uiso 1 1 calc R
C22 C -0.09200(12) 0.16580(7) 0.46941(9) 0.0256(3) Uani 1 1 d .
C13 C 1.18266(16) 0.37628(9) 0.20115(10) 0.0404(3) Uani 1 1 d .
H13 H 1.2347 0.3605 0.1562 0.048 Uiso 1 1 calc R
C9 C 1.05833(14) 0.47905(9) 0.27045(9) 0.0354(3) Uani 1 1 d .
C10 C 1.13467(16) 0.45437(9) 0.20296(10) 0.0397(3) Uani 1 1 d .
H10 H 1.1532 0.4909 0.1590 0.048 Uiso 1 1 calc R
C11 C 1.03619(16) 0.42229(10) 0.33579(10) 0.0423(4) Uani 1 1 d .
H11 H 0.9883 0.4372 0.3831 0.051 Uiso 1 1 calc R
C8 C 0.99758(14) 0.56140(9) 0.27083(10) 0.0365(3) Uani 1 1 d .
C23 C -0.03899(12) 0.08138(7) 0.48885(8) 0.0217(2) Uani 1 1 d .
C7 C 0.95725(17) 0.60072(10) 0.19210(10) 0.0416(4) Uani 1 1 d .
H7 H 0.9724 0.5763 0.1387 0.050 Uiso 1 1 calc R
N1 N 0.87148(13) 0.71082(8) 0.26861(9) 0.0429(3) Uani 1 1 d .
C14 C 1.19580(17) 0.23593(10) 0.25504(11) 0.0462(4) Uani 1 1 d .
H14A H 1.2276 0.2148 0.3128 0.055 Uiso 1 1 calc R
H14B H 1.2696 0.2320 0.2174 0.055 Uiso 1 1 calc R
C15 C 1.07704(18) 0.18592(10) 0.21638(11) 0.0455(4) Uani 1 1 d .
H15A H 1.0501 0.2041 0.1567 0.055 Uiso 1 1 calc R
H15B H 1.0007 0.1935 0.2512 0.055 Uiso 1 1 calc R
C5 C 0.91447(18) 0.67629(12) 0.34610(11) 0.0521(4) Uani 1 1 d .
H5 H 0.9018 0.7032 0.3985 0.062 Uiso 1 1 calc R
C2 C 0.89755(18) 0.86084(11) 0.28014(12) 0.0497(4) Uani 1 1 d .
H2A H 0.9592 0.8603 0.2341 0.060 Uiso 1 1 calc R
H2B H 0.9509 0.8553 0.3365 0.060 Uiso 1 1 calc R
C3 C 0.80027(17) 0.79085(11) 0.26709(13) 0.0506(4) Uani 1 1 d .
H3A H 0.7389 0.7918 0.3133 0.061 Uiso 1 1 calc R
H3B H 0.7465 0.7971 0.2110 0.061 Uiso 1 1 calc R
C6 C 0.97664(18) 0.60202(11) 0.34889(11) 0.0496(4) Uani 1 1 d .
H6 H 1.0051 0.5785 0.4030 0.059 Uiso 1 1 calc R
C12 C 1.08471(17) 0.34481(10) 0.33037(11) 0.0448(4) Uani 1 1 d .
H12 H 1.0684 0.3071 0.3737 0.054 Uiso 1 1 calc R
C16 C 1.1144(2) 0.09665(11) 0.21518(13) 0.0620(5) Uani 1 1 d .
H16A H 1.1915 0.0894 0.1820 0.093 Uiso 1 1 calc GR
H16B H 1.0391 0.0660 0.1882 0.093 Uiso 1 1 calc GR
H16C H 1.1362 0.0780 0.2745 0.093 Uiso 1 1 calc GR
C1 C 0.8208(2) 0.94079(12) 0.27761(14) 0.0645(5) Uani 1 1 d .
H1A H 0.7801 0.9504 0.2188 0.097 Uiso 1 1 calc GR
H1B H 0.8825 0.9842 0.2948 0.097 Uiso 1 1 calc GR
H1C H 0.7513 0.9384 0.3176 0.097 Uiso 1 1 calc GR
C4 C 0.89517(16) 0.67522(10) 0.19241(11) 0.0442(4) Uani 1 1 d .
H4 H 0.8693 0.7012 0.1393 0.053 Uiso 1 1 calc R
C18 C -0.03726(12) 0.08084(7) 0.98430(8) 0.0239(3) Uani 1 1 d .
C19 C 0.09956(12) 0.05934(7) 0.98810(8) 0.0234(3) Uani 1 1 d .
C20 C 0.13404(12) -0.02179(7) 1.00313(9) 0.0259(3) Uani 1 1 d .
H20 H 0.2248 -0.0370 1.0048 0.031 Uiso 1 1 calc R
O2 O -0.15861(12) 0.19456(6) 1.02268(7) 0.0445(3) Uani 1 1 d .
H2 H -0.2002 0.2349 1.0037 0.067 Uiso 1 1 calc GR
O1 O -0.07914(13) 0.19583(7) 0.89108(7) 0.0486(3) Uani 1 1 d .
C17 C -0.09075(12) 0.16422(7) 0.96131(9) 0.0268(3) Uani 1 1 d .
O9 O 0.56308(15) 0.14654(9) 0.51747(11) 0.0668(4) Uani 1 1 d .
H9A H 0.4817 0.1345 0.4996 0.100 Uiso 1 1 d G
H9B H 0.5731 0.1979 0.5162 0.100 Uiso 1 1 d G
C21 C 0.21468(12) 0.11967(7) 0.98537(9) 0.0262(3) Uani 1 1 d .
O3 O 0.18706(10) 0.19270(6) 1.00376(9) 0.0464(3) Uani 1 1 d .
O4 O 0.32717(10) 0.09460(6) 0.97073(8) 0.0441(3) Uani 1 1 d .

loop_
_atom_site_aniso_label
_atom_site_aniso_U_11
_atom_site_aniso_U_22
_atom_site_aniso_U_33
_atom_site_aniso_U_23
_atom_site_aniso_U_13
_atom_site_aniso_U_12
O5 0.0401(6) 0.0206(5) 0.0430(5) 0.0011(4) 0.0070(4) 0.0124(4)
O7 0.0320(5) 0.0295(5) 0.0821(8) -0.0125(5) 0.0264(5) -0.0090(4)
O8 0.0374(5) 0.0187(5) 0.0795(8) -0.0122(5) 0.0223(5) -0.0098(4)
N2 0.0399(7) 0.0358(7) 0.0395(7) 0.0040(5) -0.0008(5) -0.0022(5)
O6 0.0596(7) 0.0317(6) 0.0423(6) 0.0126(4) 0.0111(5) 0.0113(5)
C25 0.0221(6) 0.0148(5) 0.0296(6) -0.0018(4) 0.0047(5) -0.0027(4)
C26 0.0251(6) 0.0169(6) 0.0369(7) -0.0020(5) 0.0073(5) -0.0048(5)
C24 0.0193(5) 0.0168(6) 0.0344(6) -0.0015(5) 0.0040(5) 0.0003(4)
C22 0.0223(6) 0.0168(6) 0.0378(7) 0.0028(5) 0.0041(5) -0.0004(4)
C13 0.0447(8) 0.0401(8) 0.0370(8) 0.0009(6) 0.0076(6) -0.0008(7)
C9 0.0324(7) 0.0391(8) 0.0348(7) -0.0007(6) 0.0038(6) -0.0048(6)
C10 0.0477(8) 0.0360(8) 0.0369(8) 0.0044(6) 0.0121(6) -0.0013(6)
C11 0.0410(8) 0.0512(9) 0.0361(8) 0.0045(7) 0.0113(6) -0.0038(7)
C8 0.0306(7) 0.0415(8) 0.0380(7) -0.0028(6) 0.0066(6) -0.0028(6)
C23 0.0232(6) 0.0137(5) 0.0286(6) -0.0006(4) 0.0033(5) -0.0004(4)
C7 0.0479(9) 0.0408(8) 0.0368(8) -0.0040(6) 0.0068(6) 0.0012(7)
N1 0.0337(6) 0.0448(8) 0.0497(8) -0.0111(6) 0.0010(5) 0.0038(5)
C14 0.0495(9) 0.0354(8) 0.0517(9) 0.0056(7) -0.0066(7) 0.0016(7)
C15 0.0499(9) 0.0458(9) 0.0404(8) -0.0021(7) 0.0009(7) -0.0020(7)
C5 0.0524(10) 0.0608(11) 0.0432(9) -0.0141(8) 0.0058(7) 0.0094(8)
C2 0.0458(9) 0.0531(10) 0.0494(9) -0.0093(8) -0.0005(7) 0.0033(8)
C3 0.0375(8) 0.0488(10) 0.0642(11) -0.0138(8) -0.0018(7) 0.0094(7)
C6 0.0536(10) 0.0592(11) 0.0360(8) -0.0032(7) 0.0044(7) 0.0095(8)
C12 0.0468(9) 0.0466(9) 0.0412(8) 0.0117(7) 0.0054(7) -0.0078(7)
C16 0.0863(14) 0.0447(10) 0.0531(10) -0.0043(8) -0.0037(10) -0.0058(10)
C1 0.0730(13) 0.0508(11) 0.0674(12) -0.0084(9) -0.0055(10) 0.0076(10)
C4 0.0433(8) 0.0459(9) 0.0430(8) -0.0037(7) 0.0019(7) 0.0023(7)
C18 0.0229(6) 0.0151(5) 0.0336(6) -0.0011(5) 0.0019(5) 0.0013(4)
C19 0.0224(6) 0.0150(6) 0.0327(6) -0.0016(5) 0.0024(5) -0.0006(4)
C20 0.0195(5) 0.0178(6) 0.0402(7) -0.0009(5) 0.0017(5) 0.0020(4)
O2 0.0563(7) 0.0272(5) 0.0522(6) 0.0087(4) 0.0173(5) 0.0227(5)
O1 0.0638(7) 0.0333(6) 0.0507(7) 0.0146(5) 0.0162(5) 0.0174(5)
C17 0.0229(6) 0.0170(6) 0.0402(7) 0.0014(5) 0.0008(5) 0.0012(5)
O9 0.0583(8) 0.0545(8) 0.0829(10) 0.0063(7) -0.0183(7) -0.0048(6)
C21 0.0233(6) 0.0199(6) 0.0359(7) -0.0004(5) 0.0050(5) -0.0029(5)
O3 0.0327(5) 0.0175(5) 0.0910(9) -0.0084(5) 0.0163(5) -0.0069(4)
O4 0.0278(5) 0.0340(6) 0.0732(8) -0.0079(5) 0.0184(5) -0.0039(4)

loop_
_atom_type_symbol
_atom_type_description
_atom_type_scat_dispersion_real
_atom_type_scat_dispersion_imag
_atom_type_scat_source
C C 0.0033 0.0016 'International Tables Vol C Tables 4.2.6.8 and 6.1.1.4'
H H 0.0000 0.0000 'International Tables Vol C Tables 4.2.6.8 and 6.1.1.4'
N N 0.0061 0.0033 'International Tables Vol C Tables 4.2.6.8 and 6.1.1.4'
O O 0.0106 0.0060 'International Tables Vol C Tables 4.2.6.8 and 6.1.1.4'

loop_
_geom_angle_atom_site_label_1
_geom_angle_atom_site_label_2
_geom_angle_atom_site_label_3
_geom_angle
_geom_angle_site_symmetry_1
_geom_angle_site_symmetry_3
C22 O5 H5A 109.5 . .
C13 N2 C14 120.26(13) . .
C13 N2 C12 120.38(14) . .
C12 N2 C14 119.24(13) . .
C24 C25 C26 118.47(11) 3_556 .
C24 C25 C23 119.33(11) 3_556 .
C23 C25 C26 122.03(10) . .
O7 C26 O8 125.66(11) . .
O7 C26 C25 118.63(11) . .
O8 C26 C25 115.70(11) . .
C25 C24 H24 119.4 3_556 .
C23 C24 C25 121.25(11) . 3_556
C23 C24 H24 119.4 . .
O5 C22 C23 113.85(10) . .
O6 C22 O5 124.70(12) . .
O6 C22 C23 121.22(11) . .
N2 C13 H13 119.5 . .
N2 C13 C10 120.99(14) . .
C10 C13 H13 119.5 . .
C10 C9 C11 117.52(14) . .
C10 C9 C8 121.18(13) . .
C11 C9 C8 121.24(13) . .
C13 C10 C9 120.09(14) . .
C13 C10 H10 120.0 . .
C9 C10 H10 120.0 . .
C9 C11 H11 119.9 . .
C12 C11 C9 120.13(14) . .
C12 C11 H11 119.9 . .
C7 C8 C9 120.49(13) . .
C7 C8 C6 117.30(15) . .
C6 C8 C9 122.20(14) . .
C25 C23 C22 123.30(10) . .
C24 C23 C25 119.41(11) . .
C24 C23 C22 117.06(10) . .
C8 C7 H7 119.8 . .
C4 C7 C8 120.49(14) . .
C4 C7 H7 119.8 . .
C5 N1 C3 119.89(14) . .
C4 N1 C5 120.61(14) . .
C4 N1 C3 119.48(14) . .
N2 C14 H14A 109.6 . .
N2 C14 H14B 109.6 . .
N2 C14 C15 110.49(13) . .
H14A C14 H14B 108.1 . .
C15 C14 H14A 109.6 . .
C15 C14 H14B 109.6 . .
C14 C15 H15A 109.5 . .
C14 C15 H15B 109.5 . .
C14 C15 C16 110.56(15) . .
H15A C15 H15B 108.1 . .
C16 C15 H15A 109.5 . .
C16 C15 H15B 109.5 . .
N1 C5 H5 119.6 . .
N1 C5 C6 120.75(15) . .
C6 C5 H5 119.6 . .
H2A C2 H2B 108.1 . .
C3 C2 H2A 109.6 . .
C3 C2 H2B 109.6 . .
C3 C2 C1 110.36(15) . .
C1 C2 H2A 109.6 . .
C1 C2 H2B 109.6 . .
N1 C3 C2 112.22(13) . .
N1 C3 H3A 109.2 . .
N1 C3 H3B 109.2 . .
C2 C3 H3A 109.2 . .
C2 C3 H3B 109.2 . .
H3A C3 H3B 107.9 . .
C8 C6 H6 119.9 . .
C5 C6 C8 120.21(15) . .
C5 C6 H6 119.9 . .
N2 C12 C11 120.84(14) . .
N2 C12 H12 119.6 . .
C11 C12 H12 119.6 . .
C15 C16 H16A 109.5 . .
C15 C16 H16B 109.5 . .
C15 C16 H16C 109.5 . .
H16A C16 H16B 109.5 . .
H16A C16 H16C 109.5 . .
H16B C16 H16C 109.5 . .
C2 C1 H1A 109.5 . .
C2 C1 H1B 109.5 . .
C2 C1 H1C 109.5 . .
H1A C1 H1B 109.5 . .
H1A C1 H1C 109.5 . .
H1B C1 H1C 109.5 . .
C7 C4 H4 119.7 . .
N1 C4 C7 120.52(15) . .
N1 C4 H4 119.7 . .
C19 C18 C17 124.18(11) . .
C20 C18 C19 119.69(11) 3_557 .
C20 C18 C17 116.00(11) 3_557 .
C18 C19 C21 124.21(11) . .
C20 C19 C18 118.19(11) . .
C20 C19 C21 117.35(11) . .
C18 C20 C19 122.11(11) 3_557 .
C18 C20 H20 118.9 3_557 .
C19 C20 H20 118.9 . .
C17 O2 H2 109.5 . .
O2 C17 C18 112.23(11) . .
O1 C17 C18 122.82(12) . .
O1 C17 O2 124.75(12) . .
H9A O9 H9B 109.4 . .
O3 C21 C19 115.91(11) . .
O4 C21 C19 118.81(11) . .
O4 C21 O3 125.15(12) . .

loop_
_geom_bond_atom_site_label_1
_geom_bond_atom_site_label_2
_geom_bond_distance
_geom_bond_site_symmetry_2
O5 H5A 0.8200 .
O5 C22 1.3021(16) .
O7 C26 1.2309(16) .
O8 C26 1.2627(15) .
N2 C13 1.3393(19) .
N2 C14 1.484(2) .
N2 C12 1.344(2) .
O6 C22 1.2117(16) .
C25 C26 1.5052(16) .
C25 C24 1.3927(16) 3_556
C25 C23 1.3972(16) .
C24 C25 1.3927(16) 3_556
C24 H24 0.9300 .
C24 C23 1.3900(16) .
C22 C23 1.5044(16) .
C13 H13 0.9300 .
C13 C10 1.371(2) .
C9 C10 1.390(2) .
C9 C11 1.396(2) .
C9 C8 1.482(2) .
C10 H10 0.9300 .
C11 H11 0.9300 .
C11 C12 1.367(2) .
C8 C7 1.388(2) .
C8 C6 1.395(2) .
C7 H7 0.9300 .
C7 C4 1.371(2) .
N1 C5 1.343(2) .
N1 C3 1.492(2) .
N1 C4 1.339(2) .
C14 H14A 0.9700 .
C14 H14B 0.9700 .
C14 C15 1.509(2) .
C15 H15A 0.9700 .
C15 H15B 0.9700 .
C15 C16 1.515(2) .
C5 H5 0.9300 .
C5 C6 1.367(2) .
C2 H2A 0.9700 .
C2 H2B 0.9700 .
C2 C3 1.502(2) .
C2 C1 1.517(3) .
C3 H3A 0.9700 .
C3 H3B 0.9700 .
C6 H6 0.9300 .
C12 H12 0.9300 .
C16 H16A 0.9600 .
C16 H16B 0.9600 .
C16 H16C 0.9600 .
C1 H1A 0.9600 .
C1 H1B 0.9600 .
C1 H1C 0.9600 .
C4 H4 0.9300 .
C18 C19 1.3952(17) .
C18 C20 1.3894(17) 3_557
C18 C17 1.5001(16) .
C19 C20 1.3914(17) .
C19 C21 1.5141(16) .
C20 C18 1.3894(17) 3_557
C20 H20 0.9300 .
O2 H2 0.8200 .
O2 C17 1.2985(16) .
O1 C17 1.2034(17) .
O9 H9A 0.8497 .
O9 H9B 0.8506 .
C21 O3 1.2689(16) .
C21 O4 1.2262(16) .
